data_7103839
loop_
_publ_author_name
C.-M.Yu
K.Ji-Min
L.Junhee
L.Su-Kyung

_journal_name_full 'Chemical communications (Cambridge, England)'
_journal_paper_doi 10.1039/b305003c
_journal_year 2003
_chemical_formula_sum 'C15 H18 O3 S'
_chemical_formula_weight 278.35
_chemical_name_systematic
;
?
;
_space_group_IT_number 14
_symmetry_cell_setting monoclinic
_symmetry_space_group_name_Hall '-P 2ybc'
_symmetry_space_group_name_H-M 'P 1 21/c 1'
_atom_sites_solution_hydrogens geom
_atom_sites_solution_primary direct
_atom_sites_solution_secondary difmap
_audit_creation_method SHELXL-97
_cell_angle_alpha 90.00
_cell_angle_beta 99.96(2)
_cell_angle_gamma 90.00
_cell_formula_units_Z 4
_cell_length_a 10.2348(18)
_cell_length_b 23.217(3)
_cell_length_c 6.268(2)
_cell_measurement_temperature 297(2)
_cell_volume 1466.9(7)
_computing_structure_refinement 'SHELXL-97 (Sheldrick, 1997)'
_computing_structure_solution 'SHELXS-97 (Sheldrick, 1990)'
_diffrn_ambient_temperature 297(2)
_diffrn_measured_fraction_theta_full 0.979
_diffrn_measured_fraction_theta_max 0.979
_diffrn_measurement_device_type 'Siemens P4'
_diffrn_measurement_method 'Omega scans'
_diffrn_radiation_monochromator graphite
_diffrn_radiation_source 'fine-focus sealed tube'
_diffrn_radiation_type MoK\a
_diffrn_radiation_wavelength 0.71073
_diffrn_reflns_av_R_equivalents 0.0440
_diffrn_reflns_av_sigmaI/netI 0.1104
_diffrn_reflns_limit_h_max 12
_diffrn_reflns_limit_h_min -11
_diffrn_reflns_limit_k_max 27
_diffrn_reflns_limit_k_min 0
_diffrn_reflns_limit_l_max 0
_diffrn_reflns_limit_l_min -7
_diffrn_reflns_number 2779
_diffrn_reflns_theta_full 25.00
_diffrn_reflns_theta_max 25.00
_diffrn_reflns_theta_min 1.75
_exptl_absorpt_coefficient_mu 0.222
_exptl_absorpt_correction_type psi-scan
_exptl_crystal_colour colorless
_exptl_crystal_density_diffrn 1.260
_exptl_crystal_density_method 'not measured'
_exptl_crystal_description needle
_exptl_crystal_F_000 592
_exptl_crystal_size_max 0.92
_exptl_crystal_size_mid 0.10
_exptl_crystal_size_min 0.08
_refine_diff_density_max 0.204
_refine_diff_density_min -0.234
_refine_diff_density_rms 0.046
_refine_ls_extinction_method none
_refine_ls_goodness_of_fit_ref 0.983
_refine_ls_hydrogen_treatment mixed
_refine_ls_matrix_type full
_refine_ls_number_parameters 213
_refine_ls_number_reflns 2532
_refine_ls_number_restraints 0
_refine_ls_restrained_S_all 0.983
_refine_ls_R_factor_all 0.1851
_refine_ls_R_factor_gt 0.0695
_refine_ls_shift/su_max 0.022
_refine_ls_shift/su_mean 0.002
_refine_ls_structure_factor_coef Fsqd
_refine_ls_weighting_details 'calc w=1/[\s^2^(Fo^2^)+(0.0472P)^2^+1.1106P] where P=(Fo^2^+2Fc^2^)/3'
_refine_ls_weighting_scheme calc
_refine_ls_wR_factor_gt 0.1233
_refine_ls_wR_factor_ref 0.1694
_reflns_number_gt 1101
_reflns_number_total 2532
_reflns_threshold_expression >2sigma(I)
_cod_data_source_file b305003c.txt
_cod_data_source_block yus
_cod_depositor_comments
;
The following automatic conversions were performed:
'_symmetry_cell_setting' value 'Monoclinic' changed to 'monoclinic'
according to '/home/saulius/struct/CIF-dictionaries/cif_core.dic'
dictionary named 'cif_core.dic' version 2.4.1 from
2010-06-29.

'_exptl_absorpt_correction_type' value 'Psi-scan' changed to
'psi-scan' according to
'/home/saulius/struct/CIF-dictionaries/cif_core.dic' dictionary named
'cif_core.dic' version 2.4.1 from 2010-06-29.

Automatic conversion script
Id: cif_fix_enum 1527 2010-12-29 10:47:43Z saulius 
;
_cod_original_sg_symbol_H-M P2(1)/c
_cod_database_code 7103839

loop_
_symmetry_equiv_pos_as_xyz
'x, y, z'
'-x, y+1/2, -z+1/2'
'-x, -y, -z'
'x, -y-1/2, z-1/2'

loop_
_atom_site_label
_atom_site_type_symbol
_atom_site_fract_x
_atom_site_fract_y
_atom_site_fract_z
_atom_site_U_iso_or_equiv
_atom_site_adp_type
_atom_site_occupancy
_atom_site_symmetry_multiplicity
_atom_site_calc_flag
_atom_site_refinement_flags
_atom_site_disorder_assembly
_atom_site_disorder_group
S1 S 0.21320(15) 0.47231(6) 0.1627(3) 0.0807(6) Uani 1 1 d . . .
O1 O 0.5825(4) 0.29033(17) -0.1041(7) 0.0843(13) Uani 1 1 d . . .
O2 O 0.3847(3) 0.30002(13) -0.0321(5) 0.0629(10) Uani 1 1 d . . .
O3 O 0.4035(3) 0.43125(14) -0.0202(6) 0.0718(11) Uani 1 1 d . . .
C1 C 0.5171(5) 0.3084(2) 0.0234(10) 0.0585(14) Uani 1 1 d . . .
C2 C 0.5740(6) 0.3401(3) 0.2239(10) 0.0627(15) Uani 1 1 d . . .
C3 C 0.4794(5) 0.3577(2) 0.3743(9) 0.0600(15) Uani 1 1 d . . .
C4 C 0.3412(5) 0.3688(2) 0.2486(8) 0.0527(13) Uani 1 1 d . . .
C5 C 0.2935(5) 0.3155(2) 0.1119(9) 0.0536(14) Uani 1 1 d . . .
C6 C 0.5349(8) 0.4086(3) 0.5158(13) 0.0772(19) Uani 1 1 d . . .
C7 C 0.3323(5) 0.42309(19) 0.1095(8) 0.0507(13) Uani 1 1 d . . .
C8 C 0.2340(8) 0.5283(3) -0.0280(13) 0.088(2) Uani 1 1 d . . .
C9 C 0.1618(10) 0.5180(5) -0.2535(17) 0.111(3) Uani 1 1 d . . .
C10 C 0.1577(3) 0.32079(14) -0.0220(6) 0.0563(13) Uani 1 1 d G . .
C11 C 0.1402(4) 0.34409(15) -0.2270(7) 0.0715(16) Uani 1 1 d G . .
H11 H 0.2135 0.3556 -0.2860 0.086 Uiso 1 1 calc R . .
C12 C 0.0144(5) 0.35041(16) -0.3447(6) 0.101(2) Uani 1 1 d G . .
H12 H 0.0026 0.3661 -0.4832 0.121 Uiso 1 1 calc R . .
C13 C -0.0940(4) 0.33343(18) -0.2574(9) 0.111(3) Uani 1 1 d G . .
H13 H -0.1790 0.3377 -0.3369 0.133 Uiso 1 1 calc R . .
C14 C -0.0766(4) 0.31013(17) -0.0524(9) 0.102(2) Uani 1 1 d G . .
H14 H -0.1498 0.2987 0.0066 0.122 Uiso 1 1 calc R . .
C15 C 0.0493(4) 0.30381(15) 0.0653(7) 0.0717(16) Uani 1 1 d G . .
H15 H 0.0611 0.2881 0.2037 0.086 Uiso 1 1 calc R . .
H21 H 0.643(5) 0.3142(19) 0.300(8) 0.068(16) Uiso 1 1 d . . .
H22 H 0.610(5) 0.373(2) 0.160(8) 0.082(18) Uiso 1 1 d . . .
H3 H 0.473(4) 0.3267(18) 0.469(7) 0.052(14) Uiso 1 1 d . . .
H4 H 0.279(3) 0.3747(15) 0.336(6) 0.034(11) Uiso 1 1 d . . .
H5 H 0.302(3) 0.2858(16) 0.222(6) 0.034(11) Uiso 1 1 d . . .
H61 H 0.470(5) 0.4210(19) 0.613(8) 0.069(16) Uiso 1 1 d . . .
H62 H 0.549(6) 0.440(3) 0.413(10) 0.11(2) Uiso 1 1 d . . .
H63 H 0.620(7) 0.399(3) 0.595(11) 0.13(3) Uiso 1 1 d . . .
H81 H 0.203(5) 0.559(3) 0.036(9) 0.09(2) Uiso 1 1 d . . .
H82 H 0.348(9) 0.528(4) -0.045(14) 0.22(4) Uiso 1 1 d . . .
H91 H 0.214(8) 0.482(3) -0.256(13) 0.16(4) Uiso 1 1 d . . .
H92 H 0.170(7) 0.553(4) -0.340(13) 0.16(3) Uiso 1 1 d . . .
H93 H 0.083(7) 0.508(3) -0.251(12) 0.14(3) Uiso 1 1 d . . .

loop_
_atom_site_aniso_label
_atom_site_aniso_U_11
_atom_site_aniso_U_22
_atom_site_aniso_U_33
_atom_site_aniso_U_23
_atom_site_aniso_U_13
_atom_site_aniso_U_12
S1 0.0923(11) 0.0683(10) 0.0878(12) -0.0007(9) 0.0333(9) 0.0246(9)
O1 0.072(2) 0.093(3) 0.093(3) -0.019(3) 0.028(2) 0.007(2)
O2 0.060(2) 0.058(2) 0.070(3) -0.0178(19) 0.0095(19) 0.0037(18)
O3 0.075(2) 0.063(2) 0.086(3) 0.011(2) 0.036(2) 0.0061(19)
C1 0.049(3) 0.050(3) 0.076(4) -0.003(3) 0.010(3) -0.001(3)
C2 0.052(3) 0.057(4) 0.076(4) 0.003(4) 0.005(3) 0.001(3)
C3 0.062(4) 0.057(3) 0.057(4) 0.004(3) -0.002(3) -0.005(3)
C4 0.054(3) 0.055(3) 0.052(3) -0.003(3) 0.017(3) -0.001(3)
C5 0.055(3) 0.047(3) 0.058(4) 0.008(3) 0.005(3) -0.002(2)
C6 0.072(5) 0.085(5) 0.071(5) -0.025(4) 0.003(4) -0.002(4)
C7 0.055(3) 0.044(3) 0.054(3) -0.004(3) 0.012(3) -0.003(2)
C8 0.124(6) 0.052(4) 0.089(6) 0.002(4) 0.019(5) 0.029(4)
C9 0.081(6) 0.125(8) 0.121(8) 0.041(6) -0.002(6) 0.005(6)
C10 0.053(3) 0.041(3) 0.072(4) 0.002(3) 0.007(3) 0.005(2)
C11 0.074(4) 0.071(4) 0.064(4) 0.000(3) -0.005(3) 0.000(3)
C12 0.114(6) 0.089(5) 0.086(5) -0.010(4) -0.019(5) 0.025(5)
C13 0.076(5) 0.097(5) 0.139(8) -0.037(5) -0.036(5) 0.041(4)
C14 0.061(5) 0.090(5) 0.151(7) -0.022(5) 0.007(4) 0.012(3)
C15 0.067(4) 0.064(4) 0.085(5) -0.006(3) 0.017(4) 0.000(3)

loop_
_atom_type_symbol
_atom_type_description
_atom_type_scat_dispersion_real
_atom_type_scat_dispersion_imag
_atom_type_scat_source
C C 0.0033 0.0016 'International Tables Vol C Tables 4.2.6.8 and 6.1.1.4'
H H 0.0000 0.0000 'International Tables Vol C Tables 4.2.6.8 and 6.1.1.4'
O O 0.0106 0.0060 'International Tables Vol C Tables 4.2.6.8 and 6.1.1.4'
S S 0.1246 0.1234 'International Tables Vol C Tables 4.2.6.8 and 6.1.1.4'

loop_
_geom_angle_atom_site_label_1
_geom_angle_atom_site_label_2
_geom_angle_atom_site_label_3
_geom_angle
_geom_angle_site_symmetry_1
_geom_angle_site_symmetry_3
_geom_angle_publ_flag
C7 S1 C8 100.3(3) . . ?
C1 O2 C5 121.8(4) . . ?
O1 C1 O2 115.2(5) . . ?
O1 C1 C2 123.5(5) . . ?
O2 C1 C2 121.2(5) . . ?
C1 C2 C3 117.3(5) . . ?
C4 C3 C2 111.1(5) . . ?
C4 C3 C6 113.0(5) . . ?
C2 C3 C6 110.9(5) . . ?
C3 C4 C7 113.2(4) . . ?
C3 C4 C5 109.3(4) . . ?
C7 C4 C5 111.4(4) . . ?
O2 C5 C10 107.8(4) . . ?
O2 C5 C4 111.7(4) . . ?
C10 C5 C4 114.8(4) . . ?
O3 C7 C4 122.4(4) . . ?
O3 C7 S1 123.6(4) . . ?
C4 C7 S1 114.0(4) . . ?
C9 C8 S1 114.5(6) . . ?
C11 C10 C15 120.0 . . ?
C11 C10 C5 120.8(4) . . ?
C15 C10 C5 119.1(4) . . ?
C12 C11 C10 120.0 . . ?
C13 C12 C11 120.0 . . ?
C12 C13 C14 120.0 . . ?
C13 C14 C15 120.0 . . ?
C14 C15 C10 120.0 . . ?

loop_
_geom_bond_atom_site_label_1
_geom_bond_atom_site_label_2
_geom_bond_distance
_geom_bond_site_symmetry_2
_geom_bond_publ_flag
S1 C7 1.744(5) . ?
S1 C8 1.804(7) . ?
O1 C1 1.204(6) . ?
O2 C1 1.353(5) . ?
O2 C5 1.451(5) . ?
O3 C7 1.198(5) . ?
C1 C2 1.485(7) . ?
C2 C3 1.520(7) . ?
C3 C4 1.518(7) . ?
C3 C6 1.526(7) . ?
C4 C7 1.526(6) . ?
C4 C5 1.536(6) . ?
C5 C10 1.500(6) . ?
C8 C9 1.496(11) . ?
C10 C11 1.377(2) . ?
C10 C15 1.377(2) . ?
C11 C12 1.377(2) . ?
C12 C13 1.377(2) . ?
C13 C14 1.377(2) . ?
C14 C15 1.377(2) . ?

loop_
_geom_torsion_atom_site_label_1
_geom_torsion_atom_site_label_2
_geom_torsion_atom_site_label_3
_geom_torsion_atom_site_label_4
_geom_torsion
_geom_torsion_site_symmetry_1
_geom_torsion_site_symmetry_2
_geom_torsion_site_symmetry_3
_geom_torsion_site_symmetry_4
_geom_torsion_publ_flag
C5 O2 C1 O1 175.3(4) . . . . ?
C5 O2 C1 C2 -7.1(7) . . . . ?
O1 C1 C2 C3 -177.2(5) . . . . ?
O2 C1 C2 C3 5.5(8) . . . . ?
C1 C2 C3 C4 -30.3(7) . . . . ?
C1 C2 C3 C6 -156.8(6) . . . . ?
C2 C3 C4 C7 -70.1(6) . . . . ?
C6 C3 C4 C7 55.3(7) . . . . ?
C2 C3 C4 C5 54.8(6) . . . . ?
C6 C3 C4 C5 -179.9(5) . . . . ?
C1 O2 C5 C10 160.1(4) . . . . ?
C1 O2 C5 C4 33.0(6) . . . . ?
C3 C4 C5 O2 -56.5(6) . . . . ?
C7 C4 C5 O2 69.4(5) . . . . ?
C3 C4 C5 C10 -179.7(4) . . . . ?
C7 C4 C5 C10 -53.8(6) . . . . ?
C3 C4 C7 O3 54.1(7) . . . . ?
C5 C4 C7 O3 -69.5(6) . . . . ?
C3 C4 C7 S1 -124.1(4) . . . . ?
C5 C4 C7 S1 112.2(4) . . . . ?
C8 S1 C7 O3 1.6(5) . . . . ?
C8 S1 C7 C4 179.9(4) . . . . ?
C7 S1 C8 C9 82.8(7) . . . . ?
O2 C5 C10 C11 -37.8(4) . . . . ?
C4 C5 C10 C11 87.5(5) . . . . ?
O2 C5 C10 C15 144.4(3) . . . . ?
C4 C5 C10 C15 -90.3(4) . . . . ?
C15 C10 C11 C12 0.0 . . . . ?
C5 C10 C11 C12 -177.8(4) . . . . ?
C10 C11 C12 C13 0.0 . . . . ?
C11 C12 C13 C14 0.0 . . . . ?
C12 C13 C14 C15 0.0 . . . . ?
C13 C14 C15 C10 0.0 . . . . ?
C11 C10 C15 C14 0.0 . . . . ?
C5 C10 C15 C14 177.8(3) . . . . ?

loop_
_cod_related_entry_id
_cod_related_entry_database
_cod_related_entry_code
1 ChemSpider 4410988
